data_2234747
loop_
_publ_author_name
'Lei, Jing-Wei'
'Xie, Cai-Xia'
'Yang, Huai-xia'

_publ_section_title
;
 Poly[[diaquabis(\m~3~-3,5-dicarboxybenzoato-\k^3^<i>O</i>^1^:<i>O</i>^3^:<i>O</i>^5^)bis(\m~3~-5-carboxybenzene-1,3-dicarboxylato-\k^3^<i>O</i>^1^:<i>O</i>^3^:<i>O</i>^5^)tetrakis(methylformamide-\k<i>O</i>)trimanganese(II)]
 dimethylformamide tetrasolvate]
;
_journal_coeditor_code PK2407
_journal_issue 5
_journal_name_full 'Acta Crystallographica Section E'
_journal_page_first m697
_journal_page_last m698
_journal_paper_doi 10.1107/S1600536812017734
_journal_volume 68
_journal_year 2012
_chemical_formula_iupac '[Mn3 (C9 H4 O6)2 (C9 H5 O6)2 (C3 H7 N O)4 (H2 O)2], 4C3 H7 N O'
_chemical_formula_moiety 'C48 H50 Mn3 N4 O30, 4(C3 H7 N O)'
_chemical_formula_sum 'C60 H78 Mn3 N8 O34'
_chemical_formula_weight 1620.12
_chemical_name_systematic
;
Poly[[diaquabis(\m~3~-3,5-
dicarboxybenzoato-\k^3^<i>O</i>^1^:<i>O</i>^3^:<i>O</i>^5^)bis(\m~3~-5-
carboxybenzene-1,3-dicarboxylato-
\k^3^<i>O</i>^1^:<i>O</i>^3^:<i>O</i>^5^)tetrakis(methylformamide-
\k<i>O</i>)trimanganese(II)] dimethylformamide tetrasolvate]
;
_space_group_IT_number 2
_space_group_name_Hall '-P 1'
_symmetry_cell_setting triclinic
_symmetry_space_group_name_Hall '-P 1'
_symmetry_space_group_name_H-M 'P -1'
_atom_sites_solution_hydrogens geom
_atom_sites_solution_primary direct
_atom_sites_solution_secondary difmap
_audit_creation_method SHELXL-97
_cell_angle_alpha 73.22(3)
_cell_angle_beta 83.32(3)
_cell_angle_gamma 89.79(3)
_cell_formula_units_Z 1
_cell_length_a 9.826(2)
_cell_length_b 13.290(3)
_cell_length_c 14.698(3)
_cell_measurement_reflns_used 4578
_cell_measurement_temperature 293(2)
_cell_measurement_theta_max 27.86
_cell_measurement_theta_min 2.09
_cell_volume 1824.3(7)
_computing_cell_refinement 'CrystalClear (Rigaku/MSC, 2004)'
_computing_data_collection 'CrystalClear (Rigaku/MSC, 2004)'
_computing_data_reduction 'CrystalClear (Rigaku/MSC, 2004)'
_computing_molecular_graphics 'SHELXTL (Sheldrick, 2008)'
_computing_publication_material 'publCIF (Westrip, 2010)'
_computing_structure_refinement 'SHELXL97 (Sheldrick, 2008)'
_computing_structure_solution 'SHELXS97 (Sheldrick, 2008)'
_diffrn_ambient_temperature 293(2)
_diffrn_detector_area_resol_mean 28.6
_diffrn_measured_fraction_theta_full 0.998
_diffrn_measured_fraction_theta_max 0.998
_diffrn_measurement_device_type 'Rigaku Saturn CCD'
_diffrn_measurement_method '\w scans'
_diffrn_radiation_monochromator graphite
_diffrn_radiation_source 'fine-focus sealed tube'
_diffrn_radiation_type MoK\a
_diffrn_radiation_wavelength 0.71073
_diffrn_reflns_av_R_equivalents 0.0410
_diffrn_reflns_av_sigmaI/netI 0.0492
_diffrn_reflns_limit_h_max 11
_diffrn_reflns_limit_h_min -11
_diffrn_reflns_limit_k_max 15
_diffrn_reflns_limit_k_min -15
_diffrn_reflns_limit_l_max 17
_diffrn_reflns_limit_l_min -17
_diffrn_reflns_number 18985
_diffrn_reflns_theta_full 25.25
_diffrn_reflns_theta_max 25.25
_diffrn_reflns_theta_min 1.46
_diffrn_standards_number 0
_exptl_absorpt_coefficient_mu 0.606
_exptl_absorpt_correction_T_max 0.925
_exptl_absorpt_correction_T_min 0.894
_exptl_absorpt_correction_type multi-scan
_exptl_absorpt_process_details '(CrystalClear; Rigaku/MSC, 2004)'
_exptl_crystal_colour 'pale yellow'
_exptl_crystal_density_diffrn 1.475
_exptl_crystal_density_method 'not measured'
_exptl_crystal_description prism
_exptl_crystal_F_000 841
_exptl_crystal_size_max 0.19
_exptl_crystal_size_mid 0.15
_exptl_crystal_size_min 0.13
_refine_diff_density_max 0.333
_refine_diff_density_min -0.331
_refine_ls_extinction_method none
_refine_ls_goodness_of_fit_ref 1.126
_refine_ls_hydrogen_treatment constr
_refine_ls_matrix_type full
_refine_ls_number_parameters 478
_refine_ls_number_reflns 6589
_refine_ls_number_restraints 0
_refine_ls_restrained_S_all 1.126
_refine_ls_R_factor_all 0.0737
_refine_ls_R_factor_gt 0.0579
_refine_ls_shift/su_max 0.001
_refine_ls_shift/su_mean 0.000
_refine_ls_structure_factor_coef Fsqd
_refine_ls_weighting_details 'calc w=1/[\s^2^(Fo^2^)+(0.0375P)^2^+1.4521P] where P=(Fo^2^+2Fc^2^)/3'
_refine_ls_weighting_scheme calc
_refine_ls_wR_factor_gt 0.1086
_refine_ls_wR_factor_ref 0.1162
_reflns_number_gt 5527
_reflns_number_total 6589
_reflns_threshold_expression I>2\s(I)
_cod_data_source_file pk2407.cif
_cod_data_source_block I
_cod_original_cell_volume 1824.2(6)
_cod_database_code 2234747
_cod_database_fobs_code 2234747

loop_
_symmetry_equiv_pos_as_xyz
'x, y, z'
'-x, -y, -z'

loop_
_atom_site_type_symbol
_atom_site_label
_atom_site_fract_x
_atom_site_fract_y
_atom_site_fract_z
_atom_site_U_iso_or_equiv
_atom_site_adp_type
_atom_site_calc_flag
_atom_site_refinement_flags
_atom_site_occupancy
_atom_site_symmetry_multiplicity
Mn Mn1 1.0000 0.0000 1.0000 0.02695(18) Uani d S 1 2
Mn Mn2 0.64081(5) 0.63958(4) 0.66415(3) 0.02946(15) Uani d . 1 1
O O1 1.0590(2) -0.06181(19) 1.14191(14) 0.0397(6) Uani d . 1 1
O O2 0.8883(3) -0.04824(19) 1.25050(16) 0.0455(7) Uani d . 1 1
O O3 1.3739(2) -0.35363(17) 1.21994(15) 0.0367(6) Uani d . 1 1
H H3 1.4278 -0.3959 1.2067 0.044 Uiso calc R 1 1
O O4 1.3256(2) -0.48344(17) 1.35625(15) 0.0347(6) Uani d . 1 1
O O5 0.8257(2) -0.31041(18) 1.56693(15) 0.0368(6) Uani d . 1 1
O O6 0.9930(2) -0.42307(18) 1.60883(14) 0.0366(6) Uani d . 1 1
H H6 0.9436 -0.4415 1.6601 0.044 Uiso calc R 1 1
O O7 0.9379(2) 0.14743(17) 1.02342(16) 0.0399(6) Uani d . 1 1
O O8 0.7940(3) 0.11542(18) 1.15860(16) 0.0433(6) Uani d . 1 1
H H8 0.8405 0.0635 1.1760 0.052 Uiso calc R 1 1
O O9 0.9107(2) 0.49197(19) 0.77771(15) 0.0404(6) Uani d . 1 1
O O10 0.7326(2) 0.59048(17) 0.79841(14) 0.0352(6) Uani d . 1 1
O O11 0.5417(2) 0.55479(17) 1.13690(15) 0.0361(6) Uani d . 1 1
O O12 0.5501(2) 0.39777(18) 1.24445(15) 0.0371(6) Uani d . 1 1
O O13 0.7895(3) -0.0676(2) 1.03997(18) 0.0452(6) Uani d . 1 1
O O14 0.6417(3) 0.8009(2) 0.67832(19) 0.0494(7) Uani d . 1 1
O O15 0.7270(3) 0.2236(3) 0.4303(3) 0.0780(10) Uani d . 1 1
O O16 0.5669(4) 0.7479(2) 0.3566(2) 0.0724(10) Uani d . 1 1
O O17 0.5163(3) 0.6835(2) 0.54908(16) 0.0487(7) Uani d . 1 1
H H1W 0.4309 0.6935 0.5578 0.058 Uiso d R 1 1
H H2W 0.5356 0.7017 0.4886 0.058 Uiso d R 1 1
N N1 0.6125(4) -0.1482(3) 0.9988(3) 0.0671(11) Uani d . 1 1
N N2 0.5441(4) 0.9589(3) 0.6541(3) 0.0635(11) Uani d . 1 1
N N3 0.9217(3) 0.1958(3) 0.3439(3) 0.0556(9) Uani d . 1 1
N N4 0.7209(3) 0.6531(3) 0.2913(2) 0.0518(9) Uani d . 1 1
C C1 0.9950(3) -0.0916(2) 1.2233(2) 0.0286(7) Uani d . 1 1
C C2 1.3077(3) -0.3950(2) 1.3036(2) 0.0280(7) Uani d . 1 1
C C3 0.9364(3) -0.3492(2) 1.5497(2) 0.0278(7) Uani d . 1 1
C C4 1.0434(3) -0.1846(2) 1.2955(2) 0.0248(7) Uani d . 1 1
C C5 1.1553(3) -0.2386(2) 1.2693(2) 0.0251(7) Uani d . 1 1
H H5A 1.2024 -0.2142 1.2081 0.030 Uiso calc R 1 1
C C6 1.1979(3) -0.3284(2) 1.3335(2) 0.0249(7) Uani d . 1 1
C C7 1.1277(3) -0.3631(2) 1.4253(2) 0.0267(7) Uani d . 1 1
H H7A 1.1563 -0.4225 1.4692 0.032 Uiso calc R 1 1
C C8 1.0154(3) -0.3099(2) 1.4523(2) 0.0248(7) Uani d . 1 1
C C9 0.9725(3) -0.2219(2) 1.3868(2) 0.0256(7) Uani d . 1 1
H H9A 0.8956 -0.1874 1.4039 0.031 Uiso calc R 1 1
C C10 0.8490(3) 0.1743(2) 1.0777(2) 0.0277(7) Uani d . 1 1
C C11 0.8095(3) 0.5173(2) 0.8280(2) 0.0294(7) Uani d . 1 1
C C12 0.5792(3) 0.4611(2) 1.1633(2) 0.0273(7) Uani d . 1 1
C C13 0.7994(3) 0.2843(2) 1.0503(2) 0.0255(7) Uani d . 1 1
C C14 0.8347(3) 0.3501(2) 0.9576(2) 0.0263(7) Uani d . 1 1
H H14A 0.8927 0.3267 0.9139 0.032 Uiso calc R 1 1
C C15 0.7838(3) 0.4499(2) 0.9307(2) 0.0261(7) Uani d . 1 1
C C16 0.7011(3) 0.4862(2) 0.9972(2) 0.0274(7) Uani d . 1 1
H H16A 0.6671 0.5535 0.9789 0.033 Uiso calc R 1 1
C C17 0.6688(3) 0.4234(2) 1.0903(2) 0.0241(7) Uani d . 1 1
C C18 0.7168(3) 0.3212(2) 1.1157(2) 0.0249(7) Uani d . 1 1
H H18A 0.6930 0.2774 1.1774 0.030 Uiso calc R 1 1
C C19 0.7395(4) -0.1154(3) 0.9906(3) 0.0559(11) Uani d . 1 1
H H19A 0.7990 -0.1296 0.9421 0.067 Uiso calc R 1 1
C C20 0.5644(6) -0.2077(5) 0.9397(5) 0.116(2) Uani d . 1 1
H H20A 0.6388 -0.2159 0.8942 0.139 Uiso calc R 1 1
H H20B 0.4923 -0.1710 0.9064 0.139 Uiso calc R 1 1
H H20C 0.5303 -0.2757 0.9794 0.139 Uiso calc R 1 1
C C21 0.5122(5) -0.1282(4) 1.0712(4) 0.098(2) Uani d . 1 1
H H21A 0.5550 -0.0888 1.1061 0.117 Uiso calc R 1 1
H H21B 0.4759 -0.1939 1.1144 0.117 Uiso calc R 1 1
H H21C 0.4392 -0.0888 1.0412 0.117 Uiso calc R 1 1
C C22 0.5480(4) 0.8594(3) 0.6588(3) 0.0552(11) Uani d . 1 1
H H22 0.4695 0.8301 0.6456 0.066 Uiso calc R 1 1
C C23 0.6581(6) 1.0127(4) 0.6741(5) 0.114(2) Uani d . 1 1
H H23A 0.7306 0.9646 0.6903 0.137 Uiso calc R 1 1
H H23B 0.6298 1.0402 0.7267 0.137 Uiso calc R 1 1
H H23C 0.6903 1.0695 0.6185 0.137 Uiso calc R 1 1
C C24 0.4228(6) 1.0195(5) 0.6292(5) 0.127(3) Uani d . 1 1
H H24A 0.3539 0.9750 0.6180 0.153 Uiso calc R 1 1
H H24B 0.4468 1.0768 0.5724 0.153 Uiso calc R 1 1
H H24C 0.3879 1.0467 0.6809 0.153 Uiso calc R 1 1
C C25 0.8121(5) 0.2499(4) 0.3601(4) 0.0607(12) Uani d . 1 1
H H25A 0.7995 0.3129 0.3142 0.073 Uiso calc R 1 1
C C26 1.0185(5) 0.2309(4) 0.2581(3) 0.0760(14) Uani d . 1 1
H H26A 0.9883 0.2951 0.2171 0.091 Uiso calc R 1 1
H H26B 1.0241 0.1780 0.2251 0.091 Uiso calc R 1 1
H H26C 1.1071 0.2427 0.2752 0.091 Uiso calc R 1 1
C C27 0.9503(5) 0.0999(4) 0.4130(4) 0.0749(14) Uani d . 1 1
H H27A 0.8797 0.0847 0.4664 0.090 Uiso calc R 1 1
H H27B 1.0372 0.1073 0.4346 0.090 Uiso calc R 1 1
H H27C 0.9533 0.0435 0.3842 0.090 Uiso calc R 1 1
C C28 0.6549(5) 0.7381(3) 0.2937(3) 0.0561(11) Uani d . 1 1
H H28 0.6772 0.7976 0.2421 0.067 Uiso calc R 1 1
C C29 0.8230(5) 0.6526(4) 0.2122(4) 0.0839(17) Uani d . 1 1
H H29A 0.8311 0.7212 0.1666 0.101 Uiso calc R 1 1
H H29B 0.7959 0.6020 0.1819 0.101 Uiso calc R 1 1
H H29C 0.9097 0.6342 0.2355 0.101 Uiso calc R 1 1
C C30 0.6934(5) 0.5587(4) 0.3695(4) 0.0809(16) Uani d . 1 1
H H30A 0.6237 0.5713 0.4161 0.097 Uiso calc R 1 1
H H30B 0.7757 0.5383 0.3986 0.097 Uiso calc R 1 1
H H30C 0.6625 0.5034 0.3461 0.097 Uiso calc R 1 1

loop_
_atom_site_aniso_label
_atom_site_aniso_U_11
_atom_site_aniso_U_22
_atom_site_aniso_U_33
_atom_site_aniso_U_12
_atom_site_aniso_U_13
_atom_site_aniso_U_23
Mn1 0.0340(4) 0.0230(4) 0.0199(3) 0.0078(3) 0.0035(3) -0.0028(3)
Mn2 0.0318(3) 0.0259(3) 0.0237(3) 0.0107(2) 0.0054(2) 0.0004(2)
O1 0.0471(14) 0.0431(14) 0.0181(11) 0.0165(12) 0.0016(10) 0.0054(10)
O2 0.0545(16) 0.0367(14) 0.0310(13) 0.0262(12) 0.0112(12) 0.0059(11)
O3 0.0433(14) 0.0298(13) 0.0285(12) 0.0131(11) 0.0158(11) -0.0034(10)
O4 0.0436(14) 0.0260(12) 0.0286(12) 0.0148(11) 0.0033(10) -0.0020(10)
O5 0.0352(13) 0.0341(13) 0.0299(12) 0.0105(11) 0.0121(10) 0.0019(10)
O6 0.0400(14) 0.0389(14) 0.0187(11) 0.0138(11) 0.0079(10) 0.0062(10)
O7 0.0531(15) 0.0250(13) 0.0356(13) 0.0154(11) 0.0092(12) -0.0051(10)
O8 0.0528(16) 0.0280(13) 0.0353(13) 0.0196(12) 0.0081(12) 0.0069(11)
O9 0.0427(14) 0.0458(15) 0.0214(11) 0.0187(12) 0.0107(10) 0.0024(11)
O10 0.0445(14) 0.0304(13) 0.0230(12) 0.0138(11) -0.0003(10) 0.0028(10)
O11 0.0420(14) 0.0272(13) 0.0334(13) 0.0096(11) 0.0120(11) -0.0061(10)
O12 0.0383(13) 0.0415(14) 0.0226(12) 0.0127(11) 0.0104(10) -0.0009(11)
O13 0.0425(15) 0.0472(16) 0.0432(15) -0.0054(12) 0.0042(12) -0.0125(13)
O14 0.0489(16) 0.0382(15) 0.0610(17) 0.0145(13) -0.0058(13) -0.0146(13)
O15 0.059(2) 0.100(3) 0.083(2) 0.029(2) -0.0168(19) -0.037(2)
O16 0.106(3) 0.063(2) 0.0425(16) 0.0293(19) 0.0030(17) -0.0113(15)
O17 0.0462(15) 0.0636(18) 0.0297(13) 0.0191(13) -0.0018(11) -0.0045(12)
N1 0.048(2) 0.051(2) 0.091(3) -0.0097(18) -0.018(2) 0.001(2)
N2 0.063(2) 0.0298(18) 0.093(3) 0.0087(17) 0.012(2) -0.0193(19)
N3 0.050(2) 0.059(2) 0.061(2) 0.0103(18) -0.0139(18) -0.0199(19)
N4 0.050(2) 0.049(2) 0.062(2) 0.0134(17) -0.0142(17) -0.0202(18)
C1 0.0355(18) 0.0255(17) 0.0224(16) 0.0061(14) -0.0014(14) -0.0039(14)
C2 0.0293(17) 0.0297(18) 0.0245(16) 0.0071(14) 0.0000(14) -0.0083(14)
C3 0.0346(18) 0.0228(16) 0.0219(16) 0.0029(14) 0.0041(14) -0.0032(13)
C4 0.0301(16) 0.0206(16) 0.0205(15) 0.0041(13) 0.0000(13) -0.0020(13)
C5 0.0311(17) 0.0238(16) 0.0178(15) 0.0033(13) 0.0024(13) -0.0042(13)
C6 0.0261(16) 0.0250(16) 0.0213(15) 0.0053(13) 0.0038(13) -0.0059(13)
C7 0.0312(17) 0.0241(16) 0.0206(15) 0.0079(14) -0.0011(13) -0.0006(13)
C8 0.0284(16) 0.0267(17) 0.0170(15) 0.0047(13) 0.0026(13) -0.0048(13)
C9 0.0295(17) 0.0245(16) 0.0211(15) 0.0082(13) 0.0005(13) -0.0055(13)
C10 0.0335(18) 0.0233(17) 0.0232(16) 0.0077(14) -0.0033(14) -0.0021(14)
C11 0.0358(18) 0.0261(17) 0.0216(16) 0.0066(15) 0.0011(14) -0.0013(14)
C12 0.0258(16) 0.0291(18) 0.0240(16) 0.0019(14) 0.0036(13) -0.0058(14)
C13 0.0294(17) 0.0233(16) 0.0221(16) 0.0086(13) -0.0040(13) -0.0035(13)
C14 0.0300(17) 0.0287(17) 0.0184(15) 0.0101(14) 0.0037(13) -0.0065(13)
C15 0.0305(17) 0.0259(17) 0.0181(15) 0.0093(14) -0.0003(13) -0.0012(13)
C16 0.0304(17) 0.0215(16) 0.0258(16) 0.0078(13) -0.0006(14) -0.0011(13)
C17 0.0251(16) 0.0260(16) 0.0190(15) 0.0056(13) 0.0015(13) -0.0050(13)
C18 0.0296(16) 0.0229(16) 0.0177(15) 0.0032(13) 0.0022(13) -0.0009(13)
C19 0.053(3) 0.045(2) 0.062(3) 0.003(2) -0.005(2) -0.005(2)
C20 0.111(5) 0.082(4) 0.162(6) -0.023(4) -0.067(5) -0.027(4)
C21 0.057(3) 0.081(4) 0.114(5) -0.011(3) 0.006(3) 0.030(3)
C22 0.050(2) 0.043(2) 0.075(3) 0.008(2) -0.003(2) -0.022(2)
C23 0.108(5) 0.063(4) 0.181(7) -0.008(3) -0.005(5) -0.055(4)
C24 0.102(5) 0.064(4) 0.218(8) 0.044(4) -0.017(5) -0.045(5)
C25 0.057(3) 0.058(3) 0.077(3) 0.016(2) -0.036(3) -0.025(3)
C26 0.059(3) 0.086(4) 0.082(4) -0.011(3) -0.011(3) -0.022(3)
C27 0.076(3) 0.065(3) 0.086(4) 0.027(3) -0.018(3) -0.021(3)
C28 0.074(3) 0.050(3) 0.041(2) 0.013(2) -0.006(2) -0.007(2)
C29 0.051(3) 0.100(4) 0.116(4) 0.006(3) 0.008(3) -0.061(4)
C30 0.092(4) 0.048(3) 0.104(4) 0.023(3) -0.034(3) -0.014(3)

loop_
_atom_type_symbol
_atom_type_description
_atom_type_scat_dispersion_real
_atom_type_scat_dispersion_imag
_atom_type_scat_source
C C 0.0033 0.0016 'International Tables Vol C Tables 4.2.6.8 and 6.1.1.4'
H H 0.0000 0.0000 'International Tables Vol C Tables 4.2.6.8 and 6.1.1.4'
N N 0.0061 0.0033 'International Tables Vol C Tables 4.2.6.8 and 6.1.1.4'
O O 0.0106 0.0060 'International Tables Vol C Tables 4.2.6.8 and 6.1.1.4'
Mn Mn 0.3368 0.7283 'International Tables Vol C Tables 4.2.6.8 and 6.1.1.4'

loop_
_geom_angle_atom_site_label_1
_geom_angle_atom_site_label_2
_geom_angle_atom_site_label_3
_geom_angle_site_symmetry_1
_geom_angle_site_symmetry_3
_geom_angle
O1 Mn1 O1 2_757 . 180.00(5)
O1 Mn1 O7 2_757 2_757 93.27(9)
O1 Mn1 O7 . 2_757 86.73(9)
O1 Mn1 O7 2_757 . 86.73(9)
O1 Mn1 O7 . . 93.27(9)
O7 Mn1 O7 2_757 . 180.00(11)
O1 Mn1 O13 2_757 2_757 94.50(10)
O1 Mn1 O13 . 2_757 85.50(10)
O7 Mn1 O13 2_757 2_757 92.31(10)
O7 Mn1 O13 . 2_757 87.69(10)
O1 Mn1 O13 2_757 . 85.50(10)
O1 Mn1 O13 . . 94.50(10)
O7 Mn1 O13 2_757 . 87.69(10)
O7 Mn1 O13 . . 92.31(10)
O13 Mn1 O13 2_757 . 180.0
O12 Mn2 O17 2_667 . 85.30(9)
O12 Mn2 O5 2_667 1_564 175.24(9)
O17 Mn2 O5 . 1_564 91.68(9)
O12 Mn2 O10 2_667 . 84.37(9)
O17 Mn2 O10 . . 169.63(9)
O5 Mn2 O10 1_564 . 98.57(9)
O12 Mn2 O4 2_667 2_757 97.58(9)
O17 Mn2 O4 . 2_757 91.90(10)
O5 Mn2 O4 1_564 2_757 86.18(9)
O10 Mn2 O4 . 2_757 90.35(9)
O12 Mn2 O14 2_667 . 90.70(10)
O17 Mn2 O14 . . 91.98(10)
O5 Mn2 O14 1_564 . 85.72(10)
O10 Mn2 O14 . . 87.24(10)
O4 Mn2 O14 2_757 . 171.11(9)
C1 O1 Mn1 . . 134.2(2)
C2 O3 H3 . . 109.5
C2 O4 Mn2 . 2_757 135.3(2)
C3 O5 Mn2 . 1_546 136.4(2)
C3 O6 H6 . . 109.5
C10 O7 Mn1 . . 135.3(2)
C10 O8 H8 . . 109.5
C11 O10 Mn2 . . 130.3(2)
C12 O12 Mn2 . 2_667 131.1(2)
C19 O13 Mn1 . . 120.7(3)
C22 O14 Mn2 . . 122.6(3)
Mn2 O17 H1W . . 122.8
Mn2 O17 H2W . . 132.6
H1W O17 H2W . . 104.2
C19 N1 C21 . . 120.3(4)
C19 N1 C20 . . 123.2(5)
C21 N1 C20 . . 116.5(4)
C22 N2 C23 . . 121.5(4)
C22 N2 C24 . . 121.2(4)
C23 N2 C24 . . 117.3(4)
C25 N3 C27 . . 120.5(4)
C25 N3 C26 . . 122.5(4)
C27 N3 C26 . . 116.9(4)
C28 N4 C30 . . 119.5(4)
C28 N4 C29 . . 121.3(4)
C30 N4 C29 . . 119.2(4)
O1 C1 O2 . . 124.2(3)
O1 C1 C4 . . 119.2(3)
O2 C1 C4 . . 116.6(3)
O4 C2 O3 . . 125.1(3)
O4 C2 C6 . . 120.1(3)
O3 C2 C6 . . 114.8(3)
O5 C3 O6 . . 125.7(3)
O5 C3 C8 . . 119.5(3)
O6 C3 C8 . . 114.8(3)
C5 C4 C9 . . 119.4(3)
C5 C4 C1 . . 119.6(3)
C9 C4 C1 . . 120.8(3)
C4 C5 C6 . . 120.8(3)
C4 C5 H5A . . 119.6
C6 C5 H5A . . 119.6
C5 C6 C7 . . 119.0(3)
C5 C6 C2 . . 121.8(3)
C7 C6 C2 . . 118.9(3)
C8 C7 C6 . . 120.7(3)
C8 C7 H7A . . 119.6
C6 C7 H7A . . 119.6
C9 C8 C7 . . 119.5(3)
C9 C8 C3 . . 119.5(3)
C7 C8 C3 . . 120.9(3)
C8 C9 C4 . . 120.6(3)
C8 C9 H9A . . 119.7
C4 C9 H9A . . 119.7
O7 C10 O8 . . 125.4(3)
O7 C10 C13 . . 119.5(3)
O8 C10 C13 . . 115.1(3)
O10 C11 O9 . . 125.0(3)
O10 C11 C15 . . 119.5(3)
O9 C11 C15 . . 115.5(3)
O12 C12 O11 . . 125.8(3)
O12 C12 C17 . . 117.5(3)
O11 C12 C17 . . 116.7(3)
C18 C13 C14 . . 119.3(3)
C18 C13 C10 . . 120.6(3)
C14 C13 C10 . . 120.1(3)
C15 C14 C13 . . 120.2(3)
C15 C14 H14A . . 119.9
C13 C14 H14A . . 119.9
C14 C15 C16 . . 119.8(3)
C14 C15 C11 . . 120.4(3)
C16 C15 C11 . . 119.7(3)
C17 C16 C15 . . 120.8(3)
C17 C16 H16A . . 119.6
C15 C16 H16A . . 119.6
C16 C17 C18 . . 118.8(3)
C16 C17 C12 . . 121.6(3)
C18 C17 C12 . . 119.6(3)
C13 C18 C17 . . 121.0(3)
C13 C18 H18A . . 119.5
C17 C18 H18A . . 119.5
O13 C19 N1 . . 127.2(4)
O13 C19 H19A . . 116.4
N1 C19 H19A . . 116.4
N1 C20 H20A . . 109.5
N1 C20 H20B . . 109.5
H20A C20 H20B . . 109.5
N1 C20 H20C . . 109.5
H20A C20 H20C . . 109.5
H20B C20 H20C . . 109.5
N1 C21 H21A . . 109.5
N1 C21 H21B . . 109.5
H21A C21 H21B . . 109.5
N1 C21 H21C . . 109.5
H21A C21 H21C . . 109.5
H21B C21 H21C . . 109.5
O14 C22 N2 . . 127.6(4)
O14 C22 H22 . . 116.2
N2 C22 H22 . . 116.2
N2 C23 H23A . . 109.5
N2 C23 H23B . . 109.5
H23A C23 H23B . . 109.5
N2 C23 H23C . . 109.5
H23A C23 H23C . . 109.5
H23B C23 H23C . . 109.5
N2 C24 H24A . . 109.5
N2 C24 H24B . . 109.5
H24A C24 H24B . . 109.5
N2 C24 H24C . . 109.5
H24A C24 H24C . . 109.5
H24B C24 H24C . . 109.5
O15 C25 N3 . . 125.2(5)
O15 C25 H25A . . 117.4
N3 C25 H25A . . 117.4
N3 C26 H26A . . 109.5
N3 C26 H26B . . 109.5
H26A C26 H26B . . 109.5
N3 C26 H26C . . 109.5
H26A C26 H26C . . 109.5
H26B C26 H26C . . 109.5
N3 C27 H27A . . 109.5
N3 C27 H27B . . 109.5
H27A C27 H27B . . 109.5
N3 C27 H27C . . 109.5
H27A C27 H27C . . 109.5
H27B C27 H27C . . 109.5
O16 C28 N4 . . 127.1(4)
O16 C28 H28 . . 116.5
N4 C28 H28 . . 116.5
N4 C29 H29A . . 109.5
N4 C29 H29B . . 109.5
H29A C29 H29B . . 109.5
N4 C29 H29C . . 109.5
H29A C29 H29C . . 109.5
H29B C29 H29C . . 109.5
N4 C30 H30A . . 109.5
N4 C30 H30B . . 109.5
H30A C30 H30B . . 109.5
N4 C30 H30C . . 109.5
H30A C30 H30C . . 109.5
H30B C30 H30C . . 109.5

loop_
_geom_bond_atom_site_label_1
_geom_bond_atom_site_label_2
_geom_bond_site_symmetry_2
_geom_bond_distance
Mn1 O1 2_757 2.156(2)
Mn1 O1 . 2.156(2)
Mn1 O7 2_757 2.159(2)
Mn1 O7 . 2.159(2)
Mn1 O13 2_757 2.204(3)
Mn1 O13 . 2.204(3)
Mn2 O12 2_667 2.146(2)
Mn2 O17 . 2.146(3)
Mn2 O5 1_564 2.154(2)
Mn2 O10 . 2.191(2)
Mn2 O4 2_757 2.199(2)
Mn2 O14 . 2.213(3)
O1 C1 . 1.239(3)
O2 C1 . 1.274(4)
O3 C2 . 1.290(4)
O3 H3 . 0.8200
O4 C2 . 1.231(4)
O4 Mn2 2_757 2.199(2)
O5 C3 . 1.233(4)
O5 Mn2 1_546 2.154(2)
O6 C3 . 1.283(4)
O6 H6 . 0.8200
O7 C10 . 1.236(4)
O8 C10 . 1.278(4)
O8 H8 . 0.8200
O9 C11 . 1.273(4)
O10 C11 . 1.238(4)
O11 C12 . 1.261(4)
O12 C12 . 1.247(4)
O12 Mn2 2_667 2.146(2)
O13 C19 . 1.234(5)
O14 C22 . 1.210(4)
O15 C25 . 1.215(5)
O16 C28 . 1.226(5)
O17 H1W . 0.8500
O17 H2W . 0.8500
N1 C19 . 1.304(5)
N1 C21 . 1.446(6)
N1 C20 . 1.448(6)
N2 C22 . 1.304(5)
N2 C23 . 1.434(6)
N2 C24 . 1.459(6)
N3 C25 . 1.330(5)
N3 C27 . 1.432(5)
N3 C26 . 1.448(5)
N4 C28 . 1.308(5)
N4 C30 . 1.438(5)
N4 C29 . 1.446(5)
C1 C4 . 1.496(4)
C2 C6 . 1.500(4)
C3 C8 . 1.496(4)
C4 C5 . 1.388(4)
C4 C9 . 1.390(4)
C5 C6 . 1.388(4)
C5 H5A . 0.9300
C6 C7 . 1.392(4)
C7 C8 . 1.389(4)
C7 H7A . 0.9300
C8 C9 . 1.383(4)
C9 H9A . 0.9300
C10 C13 . 1.496(4)
C11 C15 . 1.509(4)
C12 C17 . 1.504(4)
C13 C18 . 1.383(4)
C13 C14 . 1.394(4)
C14 C15 . 1.380(4)
C14 H14A . 0.9300
C15 C16 . 1.390(4)
C16 C17 . 1.382(4)
C16 H16A . 0.9300
C17 C18 . 1.396(4)
C18 H18A . 0.9300
C19 H19A . 0.9300
C20 H20A . 0.9600
C20 H20B . 0.9600
C20 H20C . 0.9600
C21 H21A . 0.9600
C21 H21B . 0.9600
C21 H21C . 0.9600
C22 H22 . 0.9300
C23 H23A . 0.9600
C23 H23B . 0.9600
C23 H23C . 0.9600
C24 H24A . 0.9600
C24 H24B . 0.9600
C24 H24C . 0.9600
C25 H25A . 0.9300
C26 H26A . 0.9600
C26 H26B . 0.9600
C26 H26C . 0.9600
C27 H27A . 0.9600
C27 H27B . 0.9600
C27 H27C . 0.9600
C28 H28 . 0.9300
C29 H29A . 0.9600
C29 H29B . 0.9600
C29 H29C . 0.9600
C30 H30A . 0.9600
C30 H30B . 0.9600
C30 H30C . 0.9600

loop_
_geom_hbond_atom_site_label_D
_geom_hbond_atom_site_label_H
_geom_hbond_atom_site_label_A
_geom_hbond_site_symmetry_A
_geom_hbond_distance_DH
_geom_hbond_distance_HA
_geom_hbond_distance_DA
_geom_hbond_angle_DHA
O8 H8 O2 . 0.82 1.67 2.448(3) 156.6
O17 H2W O16 . 0.85 1.85 2.694(4) 175.8
O6 H6 O9 1_546 0.82 1.69 2.452(3) 153.0
O3 H3 O11 1_645 0.82 1.69 2.463(3) 156.8
O17 H1W O15 2_666 0.85 1.92 2.713(4) 154.6

loop_
_geom_torsion_atom_site_label_1
_geom_torsion_atom_site_label_2
_geom_torsion_atom_site_label_3
_geom_torsion_atom_site_label_4
_geom_torsion_site_symmetry_1
_geom_torsion
O1 Mn1 O1 C1 2_757 -1E1(10)
O7 Mn1 O1 C1 2_757 -109.8(3)
O7 Mn1 O1 C1 . 70.2(3)
O13 Mn1 O1 C1 2_757 157.6(3)
O13 Mn1 O1 C1 . -22.4(3)
O1 Mn1 O7 C10 2_757 116.8(3)
O1 Mn1 O7 C10 . -63.2(3)
O7 Mn1 O7 C10 2_757 5E1(10)
O13 Mn1 O7 C10 2_757 -148.6(3)
O13 Mn1 O7 C10 . 31.4(3)
O12 Mn2 O10 C11 2_667 117.4(3)
O17 Mn2 O10 C11 . 122.5(5)
O5 Mn2 O10 C11 1_564 -66.3(3)
O4 Mn2 O10 C11 2_757 19.9(3)
O14 Mn2 O10 C11 . -151.6(3)
O1 Mn1 O13 C19 2_757 47.3(3)
O1 Mn1 O13 C19 . -132.7(3)
O7 Mn1 O13 C19 2_757 -46.2(3)
O7 Mn1 O13 C19 . 133.8(3)
O13 Mn1 O13 C19 2_757 8E1(10)
O12 Mn2 O14 C22 2_667 -55.8(3)
O17 Mn2 O14 C22 . 29.6(3)
O5 Mn2 O14 C22 1_564 121.1(3)
O10 Mn2 O14 C22 . -140.1(3)
O4 Mn2 O14 C22 2_757 145.4(5)
Mn1 O1 C1 O2 . -37.4(5)
Mn1 O1 C1 C4 . 142.3(3)
Mn2 O4 C2 O3 2_757 -42.0(5)
Mn2 O4 C2 C6 2_757 135.3(3)
Mn2 O5 C3 O6 1_546 -25.9(6)
Mn2 O5 C3 C8 1_546 154.0(2)
O1 C1 C4 C5 . -2.6(5)
O2 C1 C4 C5 . 177.0(3)
O1 C1 C4 C9 . -178.4(3)
O2 C1 C4 C9 . 1.2(5)
C9 C4 C5 C6 . -0.7(5)
C1 C4 C5 C6 . -176.6(3)
C4 C5 C6 C7 . -0.9(5)
C4 C5 C6 C2 . 172.7(3)
O4 C2 C6 C5 . -166.6(3)
O3 C2 C6 C5 . 11.0(5)
O4 C2 C6 C7 . 7.1(5)
O3 C2 C6 C7 . -175.4(3)
C5 C6 C7 C8 . 1.1(5)
C2 C6 C7 C8 . -172.8(3)
C6 C7 C8 C9 . 0.4(5)
C6 C7 C8 C3 . 177.6(3)
O5 C3 C8 C9 . 8.2(5)
O6 C3 C8 C9 . -172.0(3)
O5 C3 C8 C7 . -169.0(3)
O6 C3 C8 C7 . 10.8(5)
C7 C8 C9 C4 . -2.0(5)
C3 C8 C9 C4 . -179.3(3)
C5 C4 C9 C8 . 2.2(5)
C1 C4 C9 C8 . 178.0(3)
Mn1 O7 C10 O8 . 24.4(5)
Mn1 O7 C10 C13 . -156.3(2)
Mn2 O10 C11 O9 . 42.7(5)
Mn2 O10 C11 C15 . -136.3(3)
Mn2 O12 C12 O11 2_667 45.8(5)
Mn2 O12 C12 C17 2_667 -135.1(2)
O7 C10 C13 C18 . -169.7(3)
O8 C10 C13 C18 . 9.7(5)
O7 C10 C13 C14 . 11.2(5)
O8 C10 C13 C14 . -169.4(3)
C18 C13 C14 C15 . -2.2(5)
C10 C13 C14 C15 . 176.9(3)
C13 C14 C15 C16 . 2.3(5)
C13 C14 C15 C11 . -173.6(3)
O10 C11 C15 C14 . 158.2(3)
O9 C11 C15 C14 . -20.9(5)
O10 C11 C15 C16 . -17.7(5)
O9 C11 C15 C16 . 163.2(3)
C14 C15 C16 C17 . -0.1(5)
C11 C15 C16 C17 . 175.8(3)
C15 C16 C17 C18 . -2.2(5)
C15 C16 C17 C12 . -179.9(3)
O12 C12 C17 C16 . 176.9(3)
O11 C12 C17 C16 . -3.9(5)
O12 C12 C17 C18 . -0.8(5)
O11 C12 C17 C18 . 178.4(3)
C14 C13 C18 C17 . -0.2(5)
C10 C13 C18 C17 . -179.3(3)
C16 C17 C18 C13 . 2.3(5)
C12 C17 C18 C13 . -179.9(3)
Mn1 O13 C19 N1 . -171.1(3)
C21 N1 C19 O13 . 0.9(7)
C20 N1 C19 O13 . -177.4(5)
Mn2 O14 C22 N2 . -171.6(3)
C23 N2 C22 O14 . -0.8(8)
C24 N2 C22 O14 . 179.8(5)
C27 N3 C25 O15 . -2.2(7)
C26 N3 C25 O15 . 179.2(4)
C30 N4 C28 O16 . -1.1(7)
C29 N4 C28 O16 . -179.9(4)
